data_4347748
loop_
_publ_author_name
'Bazaga-Garc\'ia, Montse'
'Angeli, Giasemi K.'
'Papathanasiou, Konstantinos E.'
'Salcedo, In\'es R'
'Olivera-Pastor, Pascual'
'Losilla, Enrique R.'
'Choquesillo-Lazarte, Duane'
'Hix, Gary B.'
'Cabeza, Aurelio'
'Demadis, Konstantinos D.'

_publ_section_title
;
 Luminescent and Proton Conducting Lanthanide Coordination Networks Based
 On a Zwitterionic Tripodal Triphosphonate.
;
_journal_issue 15
_journal_name_full 'Inorganic chemistry'
_journal_page_first 7414
_journal_page_last 7424
_journal_paper_doi 10.1021/acs.inorgchem.6b00570
_journal_volume 55
_journal_year 2016
_chemical_formula_moiety 'C3 H14 La N O11 P3, Cl, 2(H2 O)'
_chemical_formula_sum 'C3 H18 Cl La N O13 P3'
_chemical_formula_weight 543.45
_space_group_IT_number 9
_space_group_name_Hall 'C -2yc'
_space_group_name_H-M_alt 'C 1 c 1'
_symmetry_cell_setting monoclinic
_symmetry_space_group_name_H-M 'C 1 c 1'
_atom_sites_solution_hydrogens geom
_atom_sites_solution_primary direct
_atom_sites_solution_secondary difmap
_audit_creation_method SHELXL-97
_cell_angle_alpha 90.00
_cell_angle_beta 115.4310(13)
_cell_angle_gamma 90.00
_cell_formula_units_Z 4
_cell_length_a 11.3510(2)
_cell_length_b 17.5960(4)
_cell_length_c 8.7010(2)
_cell_measurement_reflns_used 8820
_cell_measurement_temperature 150(2)
_cell_measurement_theta_max 25.596
_cell_measurement_theta_min 2.641
_cell_volume 1569.48(6)
_computing_structure_refinement 'SHELXL-97 (Sheldrick, 1997)'
_computing_structure_solution 'SHELXS-97 (Sheldrick, 1990)'
_diffrn_ambient_temperature 150(2)
_diffrn_measured_fraction_theta_full 1.000
_diffrn_measured_fraction_theta_max 1.000
_diffrn_measurement_device_type 'Bruker SMART 1K CCD'
_diffrn_radiation_monochromator graphite
_diffrn_radiation_source 'fine-focus sealed tube'
_diffrn_radiation_type MoK\a
_diffrn_radiation_wavelength 0.71073
_diffrn_reflns_av_R_equivalents 0.0343
_diffrn_reflns_av_sigmaI/netI 0.0310
_diffrn_reflns_limit_h_max 14
_diffrn_reflns_limit_h_min -14
_diffrn_reflns_limit_k_max 22
_diffrn_reflns_limit_k_min -22
_diffrn_reflns_limit_l_max 11
_diffrn_reflns_limit_l_min -11
_diffrn_reflns_number 15838
_diffrn_reflns_theta_full 27.48
_diffrn_reflns_theta_max 27.48
_diffrn_reflns_theta_min 2.30
_exptl_absorpt_coefficient_mu 3.261
_exptl_crystal_density_diffrn 2.300
_exptl_crystal_density_method 'not measured'
_exptl_crystal_description block
_exptl_crystal_F_000 1064
_refine_diff_density_max 1.264
_refine_diff_density_min -0.730
_refine_diff_density_rms 0.096
_refine_ls_abs_structure_details 'Flack H D (1983), Acta Cryst. A39, 876-881'
_refine_ls_abs_structure_Flack 0.032(9)
_refine_ls_extinction_method none
_refine_ls_goodness_of_fit_ref 1.086
_refine_ls_hydrogen_treatment mixed
_refine_ls_matrix_type full
_refine_ls_number_parameters 199
_refine_ls_number_reflns 3532
_refine_ls_number_restraints 2
_refine_ls_restrained_S_all 1.085
_refine_ls_R_factor_all 0.0219
_refine_ls_R_factor_gt 0.0207
_refine_ls_shift/su_max 0.002
_refine_ls_shift/su_mean 0.000
_refine_ls_structure_factor_coef Fsqd
_refine_ls_weighting_details 'calc w=1/[\s^2^(Fo^2^)+(0.0205P)^2^+1.6878P] where P=(Fo^2^+2Fc^2^)/3'
_refine_ls_weighting_scheme calc
_refine_ls_wR_factor_gt 0.0453
_refine_ls_wR_factor_ref 0.0458
_reflns_number_gt 3430
_reflns_number_total 3532
_reflns_threshold_expression >2sigma(I)
_cod_data_source_file ic6b00570_si_002.cif
_cod_data_source_block La-HNMP
_cod_original_sg_symbol_H-M Cc
_cod_database_code 4347748

loop_
_symmetry_equiv_pos_as_xyz
'x, y, z'
'x, -y, z+1/2'
'x+1/2, y+1/2, z'
'x+1/2, -y+1/2, z+1/2'

loop_
_atom_site_label
_atom_site_type_symbol
_atom_site_fract_x
_atom_site_fract_y
_atom_site_fract_z
_atom_site_U_iso_or_equiv
_atom_site_adp_type
_atom_site_occupancy
_atom_site_symmetry_multiplicity
_atom_site_calc_flag
_atom_site_refinement_flags
La1 La 0.329276(14) 0.295786(8) 0.203036(15) 0.00952(5) Uani 1 1 d .
P2 P 0.52359(8) 0.27932(5) 0.70349(12) 0.01018(17) Uani 1 1 d .
P3 P 0.17989(8) 0.20953(4) 0.75713(11) 0.01071(18) Uani 1 1 d .
P4 P 0.48253(8) 0.11508(5) 0.41905(11) 0.01047(17) Uani 1 1 d .
Cl5 Cl 0.70150(9) 0.06408(5) 0.10786(13) 0.0254(2) Uani 1 1 d .
O6 O 0.3551(2) 0.40376(14) 0.0075(3) 0.0199(5) Uani 1 1 d .
H61W H 0.4009 0.3793 -0.0612 0.024 Uiso 1 1 d R
H62W H 0.2922 0.4355 -0.0565 0.024 Uiso 1 1 d R
O8 O 0.2765(2) 0.23965(14) 0.9249(3) 0.0159(5) Uani 1 1 d .
N9 N 0.3484(3) 0.15921(16) 0.6197(3) 0.0115(6) Uani 1 1 d .
H9 H 0.3116 0.2029 0.5514 0.014 Uiso 1 1 d R
O10 O 0.4429(2) 0.28793(13) 0.5159(3) 0.0148(5) Uani 1 1 d .
O11 O 0.6139(2) 0.14218(13) 0.5440(3) 0.0159(5) Uani 1 1 d .
O12 O 0.4900(2) 0.03192(14) 0.3542(3) 0.0163(5) Uani 1 1 d .
H12 H 0.5576 0.0008 0.4416 0.020 Uiso 1 1 d R
O13 O 0.4078(2) 0.16236(13) 0.2645(3) 0.0137(5) Uani 1 1 d .
O14 O 0.3365(3) 0.42496(15) 0.3419(4) 0.0258(6) Uani 1 1 d .
H14A H 0.2798 0.4621 0.2543 0.031 Uiso 1 1 d R
H14B H 0.2777 0.4103 0.3958 0.031 Uiso 1 1 d R
O15 O 0.1536(2) 0.26897(14) 0.6114(3) 0.0194(6) Uani 1 1 d .
H15 H 0.1690 0.3167 0.6313 0.023 Uiso 1 1 d R
C17 C 0.4673(3) 0.1921(2) 0.7636(4) 0.0137(7) Uani 1 1 d .
H17A H 0.5385 0.1540 0.8010 0.016 Uiso 1 1 calc R
H17B H 0.4467 0.2028 0.8611 0.016 Uiso 1 1 calc R
C18 C 0.3798(3) 0.09458(18) 0.5297(5) 0.0141(7) Uani 1 1 d .
H18A H 0.2963 0.0733 0.4453 0.017 Uiso 1 1 calc R
H18B H 0.4234 0.0543 0.6147 0.017 Uiso 1 1 calc R
O19 O 0.6700(2) 0.27618(13) 0.7693(3) 0.0137(5) Uani 1 1 d .
O20 O 0.0551(2) 0.17836(14) 0.7502(3) 0.0205(6) Uani 1 1 d .
C22 C 0.2494(3) 0.13188(19) 0.6830(4) 0.0131(7) Uani 1 1 d .
H22A H 0.2925 0.0954 0.7773 0.016 Uiso 1 1 calc R
H22B H 0.1781 0.1047 0.5896 0.016 Uiso 1 1 calc R
O24 O 0.4870(2) 0.34371(13) 0.8035(3) 0.0144(5) Uani 1 1 d .
H24 H 0.5428 0.3735 0.7727 0.017 Uiso 1 1 d R
O1 O 0.0431(3) 0.02205(16) 0.2189(4) 0.0313(7) Uani 1 1 d .
H11W H 0.0817 0.0494 0.1745 0.038 Uiso 1 1 d R
H12W H -0.0219 -0.0120 0.1495 0.038 Uiso 1 1 d R
O2 O 0.1901(3) 0.06158(18) 0.0521(4) 0.0319(7) Uani 1 1 d .
H21W H 0.1224 0.0665 -0.0663 0.038 Uiso 1 1 d R
H22W H 0.2462 0.1064 0.1083 0.038 Uiso 1 1 d R

loop_
_atom_site_aniso_label
_atom_site_aniso_U_11
_atom_site_aniso_U_22
_atom_site_aniso_U_33
_atom_site_aniso_U_23
_atom_site_aniso_U_13
_atom_site_aniso_U_12
La1 0.00824(7) 0.01074(8) 0.00865(8) 0.00021(9) 0.00273(6) 0.00033(8)
P2 0.0080(4) 0.0128(4) 0.0091(4) -0.0011(3) 0.0030(3) -0.0004(3)
P3 0.0085(4) 0.0131(4) 0.0099(5) -0.0016(3) 0.0033(4) -0.0003(3)
P4 0.0092(4) 0.0106(4) 0.0105(4) -0.0013(3) 0.0031(3) -0.0002(3)
Cl5 0.0278(5) 0.0146(4) 0.0229(5) -0.0010(4) 0.0006(4) -0.0006(4)
O6 0.0173(12) 0.0203(14) 0.0208(14) 0.0047(11) 0.0070(11) 0.0013(10)
O8 0.0133(11) 0.0186(13) 0.0133(13) -0.0020(10) 0.0033(10) 0.0007(10)
N9 0.0117(13) 0.0114(13) 0.0121(15) -0.0002(11) 0.0060(12) 0.0006(10)
O10 0.0140(11) 0.0168(12) 0.0107(12) 0.0017(9) 0.0026(10) 0.0004(9)
O11 0.0119(11) 0.0163(12) 0.0182(13) -0.0004(10) 0.0052(10) -0.0011(9)
O12 0.0190(12) 0.0124(12) 0.0144(13) -0.0011(10) 0.0043(11) 0.0030(10)
O13 0.0147(11) 0.0131(11) 0.0127(12) 0.0004(9) 0.0054(10) -0.0002(9)
O14 0.0352(15) 0.0183(13) 0.0172(14) -0.0003(11) 0.0051(12) 0.0070(12)
O15 0.0263(14) 0.0134(13) 0.0117(13) 0.0000(11) 0.0019(11) 0.0003(10)
C17 0.0108(15) 0.0196(17) 0.0088(17) 0.0028(14) 0.0025(14) 0.0018(13)
C18 0.0140(15) 0.0109(16) 0.0177(18) -0.0024(13) 0.0070(14) 0.0001(12)
O19 0.0089(11) 0.0166(11) 0.0145(12) -0.0005(10) 0.0041(10) -0.0012(9)
O20 0.0147(12) 0.0206(13) 0.0288(15) -0.0041(12) 0.0118(11) -0.0023(10)
C22 0.0108(15) 0.0152(17) 0.0142(18) -0.0008(13) 0.0062(14) -0.0031(12)
O24 0.0162(11) 0.0143(12) 0.0157(12) -0.0021(9) 0.0099(10) -0.0002(9)
O1 0.0358(16) 0.0226(14) 0.0342(17) -0.0022(13) 0.0137(14) -0.0048(12)
O2 0.0262(15) 0.0376(19) 0.0283(17) -0.0117(14) 0.0083(14) -0.0080(14)

loop_
_atom_type_symbol
_atom_type_description
_atom_type_scat_dispersion_real
_atom_type_scat_dispersion_imag
_atom_type_scat_source
C C 0.0033 0.0016 'International Tables Vol C Tables 4.2.6.8 and 6.1.1.4'
H H 0.0000 0.0000 'International Tables Vol C Tables 4.2.6.8 and 6.1.1.4'
N N 0.0061 0.0033 'International Tables Vol C Tables 4.2.6.8 and 6.1.1.4'
O O 0.0106 0.0060 'International Tables Vol C Tables 4.2.6.8 and 6.1.1.4'
P P 0.1023 0.0942 'International Tables Vol C Tables 4.2.6.8 and 6.1.1.4'
Cl Cl 0.1484 0.1585 'International Tables Vol C Tables 4.2.6.8 and 6.1.1.4'
La La -0.2871 2.4523 'International Tables Vol C Tables 4.2.6.8 and 6.1.1.4'

loop_
_geom_angle_atom_site_label_1
_geom_angle_atom_site_label_2
_geom_angle_atom_site_label_3
_geom_angle
_geom_angle_site_symmetry_1
_geom_angle_site_symmetry_3
O8 La1 O20 91.98(8) 1_554 4_554
O8 La1 O10 149.57(8) 1_554 .
O20 La1 O10 79.19(8) 4_554 .
O8 La1 O19 97.57(8) 1_554 4_454
O20 La1 O19 150.61(8) 4_554 4_454
O10 La1 O19 78.57(8) . 4_454
O8 La1 O11 82.06(8) 1_554 4_454
O20 La1 O11 135.84(8) 4_554 4_454
O10 La1 O11 124.23(8) . 4_454
O19 La1 O11 73.24(8) 4_454 4_454
O8 La1 O13 75.13(8) 1_554 .
O20 La1 O13 83.51(8) 4_554 .
O10 La1 O13 74.96(8) . .
O19 La1 O13 72.33(8) 4_454 .
O11 La1 O13 135.28(8) 4_454 .
O8 La1 O14 140.61(9) 1_554 .
O20 La1 O14 86.40(9) 4_554 .
O10 La1 O14 68.46(8) . .
O19 La1 O14 102.90(9) 4_454 .
O11 La1 O14 72.37(8) 4_454 .
O13 La1 O14 143.26(8) . .
O8 La1 O6 72.60(8) 1_554 .
O20 La1 O6 65.13(8) 4_554 .
O10 La1 O6 126.84(8) . .
O19 La1 O6 144.25(8) 4_454 .
O11 La1 O6 71.40(8) 4_454 .
O13 La1 O6 133.38(8) . .
O14 La1 O6 71.11(10) . .
O10 P2 O19 118.41(15) . .
O10 P2 O24 110.09(13) . .
O19 P2 O24 108.83(13) . .
O10 P2 C17 105.81(15) . .
O19 P2 C17 108.95(15) . .
O24 P2 C17 103.72(15) . .
O10 P2 H24 102.0 . .
O19 P2 H24 87.1 . .
O24 P2 H24 32.5 . .
C17 P2 H24 135.1 . .
O20 P3 O8 117.01(15) . .
O20 P3 O15 111.30(14) . .
O8 P3 O15 110.93(14) . .
O20 P3 C22 104.86(15) . .
O8 P3 C22 111.23(14) . .
O15 P3 C22 100.01(15) . .
O13 P4 O11 118.61(14) . .
O13 P4 O12 106.85(14) . .
O11 P4 O12 111.34(14) . .
O13 P4 C18 109.73(14) . .
O11 P4 C18 109.88(15) . .
O12 P4 C18 98.53(15) . .
La1 O6 H61W 107.0 . .
La1 O6 H62W 124.9 . .
H61W O6 H62W 111.4 . .
P3 O8 La1 151.17(14) . 1_556
C18 N9 C17 113.1(2) . .
C18 N9 C22 109.0(2) . .
C17 N9 C22 110.9(3) . .
C18 N9 H9 115.0 . .
C17 N9 H9 101.8 . .
C22 N9 H9 106.7 . .
P2 O10 La1 173.96(16) . .
P4 O11 La1 168.29(15) . 4
P4 O12 H12 112.5 . .
P4 O13 La1 136.91(14) . .
La1 O14 H14A 109.9 . .
La1 O14 H14B 95.7 . .
H14A O14 H14B 100.7 . .
P3 O15 H15 122.5 . .
N9 C17 P2 112.6(2) . .
N9 C17 H17A 109.1 . .
P2 C17 H17A 109.1 . .
N9 C17 H17B 109.1 . .
P2 C17 H17B 109.1 . .
H17A C17 H17B 107.8 . .
N9 C18 P4 118.0(2) . .
N9 C18 H18A 107.8 . .
P4 C18 H18A 107.8 . .
N9 C18 H18B 107.8 . .
P4 C18 H18B 107.8 . .
H18A C18 H18B 107.2 . .
P2 O19 La1 136.70(14) . 4
P3 O20 La1 147.17(15) . 4_455
N9 C22 P3 112.8(2) . .
N9 C22 H22A 109.0 . .
P3 C22 H22A 109.0 . .
N9 C22 H22B 109.0 . .
P3 C22 H22B 109.0 . .
H22A C22 H22B 107.8 . .
P2 O24 H24 82.9 . .
H11W O1 H12W 119.0 . .
H21W O2 H22W 119.1 . .

loop_
_geom_bond_atom_site_label_1
_geom_bond_atom_site_label_2
_geom_bond_distance
_geom_bond_site_symmetry_2
La1 O8 2.439(2) 1_554
La1 O20 2.458(2) 4_554
La1 O10 2.466(3) .
La1 O19 2.470(2) 4_454
La1 O11 2.485(2) 4_454
La1 O13 2.487(2) .
La1 O14 2.559(3) .
La1 O6 2.649(3) .
P2 O10 1.497(3) .
P2 O19 1.509(2) .
P2 O24 1.589(2) .
P2 C17 1.823(4) .
P2 H24 1.7453 .
P3 O20 1.496(2) .
P3 O8 1.496(2) .
P3 O15 1.570(3) .
P3 C22 1.829(3) .
P4 O13 1.497(2) .
P4 O11 1.497(2) .
P4 O12 1.583(3) .
P4 C18 1.839(3) .
O6 H61W 1.0398 .
O6 H62W 0.8885 .
O8 La1 2.439(2) 1_556
N9 C18 1.508(4) .
N9 C17 1.508(4) .
N9 C22 1.525(4) .
N9 H9 0.9514 .
O11 La1 2.485(2) 4
O12 H12 0.9833 .
O14 H14A 1.0001 .
O14 H14B 0.9997 .
O15 H15 0.8610 .
C17 H17A 0.9900 .
C17 H17B 0.9900 .
C18 H18A 0.9900 .
C18 H18B 0.9900 .
O19 La1 2.470(2) 4
O20 La1 2.458(2) 4_455
C22 H22A 0.9900 .
C22 H22B 0.9900 .
O24 H24 0.9463 .
O1 H11W 0.8472 .
O1 H12W 0.9412 .
O2 H21W 0.9898 .
O2 H22W 0.9997 .
